data_7034789
loop_
_publ_author_name
'Mansell, S. M.'
'Russell, C. A.'
'Wass, D. F.'

_publ_section_title
;
 Synthesis of chelating diamido Sn(iv) compounds from oxidation of Sn(ii)
 and directly from Sn(iv) precursors.
;
_journal_issue 21
_journal_name_full 'Dalton transactions (Cambridge, England : 2003)'
_journal_page_first 9756
_journal_page_last 9765
_journal_paper_doi 10.1039/c5dt01022e
_journal_volume 44
_journal_year 2015
_chemical_formula_moiety 'C30 H45 F3 N2 O4 S Sn'
_chemical_formula_sum 'C30 H45 F3 N2 O4 S Sn'
_chemical_formula_weight 705.43
_chemical_name_systematic
; 
 ? 
;
_space_group_IT_number 14
_symmetry_cell_setting monoclinic
_symmetry_space_group_name_Hall '-P 2yn'
_symmetry_space_group_name_H-M 'P 1 21/n 1'
_atom_sites_solution_hydrogens geom
_atom_sites_solution_primary direct
_atom_sites_solution_secondary difmap
_audit_creation_method SHELXL-97
_audit_update_record
;
2014-10-03 deposited with the CCDC.
2015-04-21 downloaded from the CCDC.
;
_cell_angle_alpha 90.00
_cell_angle_beta 92.500(4)
_cell_angle_gamma 90.00
_cell_formula_units_Z 4
_cell_length_a 10.1512(16)
_cell_length_b 19.839(3)
_cell_length_c 16.025(3)
_cell_measurement_reflns_used 4293
_cell_measurement_temperature 100(2)
_cell_measurement_theta_max 23.204
_cell_measurement_theta_min 2.33
_cell_volume 3224.2(9)
_computing_cell_refinement 'BRUKER SAINT'
_computing_data_collection 'BRUKER SMART'
_computing_data_reduction 'BRUKER SAINT'
_computing_molecular_graphics SHELXTL
_computing_publication_material SHELXTL
_computing_structure_refinement 'SHELXL-97 (Sheldrick, 1997)'
_computing_structure_solution 'SHELXS-97 (Sheldrick, 1990)'
_diffrn_ambient_temperature 100(2)
_diffrn_detector_area_resol_mean 8.5
_diffrn_measured_fraction_theta_full 1.000
_diffrn_measured_fraction_theta_max 1.000
_diffrn_measurement_device_type 'CCD area detector'
_diffrn_measurement_method 'omega scans'
_diffrn_radiation_monochromator graphite
_diffrn_radiation_source 'fine-focus sealed tube'
_diffrn_radiation_type MoK\a
_diffrn_radiation_wavelength 0.71073
_diffrn_reflns_av_R_equivalents 0.0587
_diffrn_reflns_av_sigmaI/netI 0.0465
_diffrn_reflns_limit_h_max 13
_diffrn_reflns_limit_h_min -13
_diffrn_reflns_limit_k_max 25
_diffrn_reflns_limit_k_min -25
_diffrn_reflns_limit_l_max 20
_diffrn_reflns_limit_l_min -20
_diffrn_reflns_number 36751
_diffrn_reflns_theta_full 27.48
_diffrn_reflns_theta_max 27.48
_diffrn_reflns_theta_min 1.63
_diffrn_standards_number 0
_exptl_absorpt_coefficient_mu 0.910
_exptl_absorpt_correction_T_max 0.91
_exptl_absorpt_correction_T_min 0.4143
_exptl_absorpt_correction_type multi-scan
_exptl_absorpt_process_details 'SADABS v2.10 (BRUKER-AXS, 2003)'
_exptl_crystal_colour Colourless
_exptl_crystal_density_diffrn 1.453
_exptl_crystal_density_method 'not measured'
_exptl_crystal_description Block
_exptl_crystal_F_000 1456
_exptl_crystal_size_max 0.40
_exptl_crystal_size_mid 0.25
_exptl_crystal_size_min 0.10
_refine_diff_density_max 0.570
_refine_diff_density_min -0.927
_refine_diff_density_rms 0.093
_refine_ls_extinction_method none
_refine_ls_goodness_of_fit_ref 1.095
_refine_ls_hydrogen_treatment constr
_refine_ls_matrix_type full
_refine_ls_number_parameters 379
_refine_ls_number_reflns 7384
_refine_ls_number_restraints 0
_refine_ls_restrained_S_all 1.095
_refine_ls_R_factor_all 0.0586
_refine_ls_R_factor_gt 0.0422
_refine_ls_shift/su_max 0.000
_refine_ls_shift/su_mean 0.000
_refine_ls_structure_factor_coef Fsqd
_refine_ls_weighting_details 'calc w=1/[\s^2^(Fo^2^)+(0.0196P)^2^+4.6197P] where P=(Fo^2^+2Fc^2^)/3'
_refine_ls_weighting_scheme calc
_refine_ls_wR_factor_gt 0.0763
_refine_ls_wR_factor_ref 0.0835
_reflns_number_gt 5964
_reflns_number_total 7384
_reflns_threshold_expression >2sigma(I)
_cod_data_source_file c5dt01022e2.cif
_cod_data_source_block 19
_cod_depositor_comments
;
The following automatic conversions were performed:

'_symmetry_cell_setting' value 'Monoclinic' changed to 'monoclinic'
according to
/usr/data/users/saulius/crontab/automatic-downloads/rss-feeds/RSC/lib/dictionaries/cif_core.dic
dictionary named 'cif_core.dic' version 2.4.2 from 2011-04-26.

Automatic conversion script
Id: cif_fix_values 3271 2015-04-21 07:52:19Z andrius 

 Adding full bibliography for 7034774--7034789.cif.
;
_cod_original_cell_volume 3224.3(9)
_cod_original_sg_symbol_H-M 'P 21/n'
_cod_database_code 7034789

loop_
_symmetry_equiv_pos_as_xyz
'x, y, z'
'-x+1/2, y+1/2, -z+1/2'
'-x, -y, -z'
'x-1/2, -y-1/2, z-1/2'

loop_
_atom_site_label
_atom_site_type_symbol
_atom_site_fract_x
_atom_site_fract_y
_atom_site_fract_z
_atom_site_U_iso_or_equiv
_atom_site_adp_type
_atom_site_occupancy
_atom_site_symmetry_multiplicity
_atom_site_calc_flag
_atom_site_refinement_flags
Sn1 Sn 0.401191(18) 0.247844(11) 0.185819(12) 0.01197(6) Uani 1 1 d .
N1 N 0.3059(2) 0.15890(12) 0.18477(15) 0.0140(5) Uani 1 1 d .
N2 N 0.2867(2) 0.32909(12) 0.20715(15) 0.0130(5) Uani 1 1 d .
O1 O 0.3527(2) 0.23730(10) 0.32569(13) 0.0151(4) Uani 1 1 d .
C1 C 0.3294(3) 0.10046(15) 0.13481(19) 0.0161(6) Uani 1 1 d .
C2 C 0.4345(3) 0.05617(16) 0.15577(19) 0.0185(7) Uani 1 1 d .
C3 C 0.4421(3) -0.00494(17) 0.1128(2) 0.0232(7) Uani 1 1 d .
H3 H 0.5113 -0.0356 0.1274 0.028 Uiso 1 1 calc R
C4 C 0.3517(4) -0.02170(18) 0.0498(2) 0.0282(8) Uani 1 1 d .
H4 H 0.3566 -0.0641 0.0225 0.034 Uiso 1 1 calc R
C5 C 0.2533(3) 0.02388(18) 0.0264(2) 0.0256(8) Uani 1 1 d .
H5 H 0.1931 0.0130 -0.0186 0.031 Uiso 1 1 calc R
C6 C 0.2409(3) 0.08515(17) 0.0675(2) 0.0206(7) Uani 1 1 d .
C7 C 0.5398(3) 0.07214(17) 0.2230(2) 0.0207(7) Uani 1 1 d .
H7 H 0.5223 0.1186 0.2441 0.025 Uiso 1 1 calc R
C8 C 0.5330(4) 0.0238(2) 0.2968(2) 0.0374(10) Uani 1 1 d .
H8A H 0.4440 0.0245 0.3181 0.056 Uiso 1 1 calc R
H8B H 0.5968 0.0377 0.3411 0.056 Uiso 1 1 calc R
H8C H 0.5539 -0.0220 0.2785 0.056 Uiso 1 1 calc R
C9 C 0.6776(3) 0.0722(2) 0.1878(2) 0.0358(9) Uani 1 1 d .
H9A H 0.6991 0.0267 0.1689 0.054 Uiso 1 1 calc R
H9B H 0.7424 0.0863 0.2315 0.054 Uiso 1 1 calc R
H9C H 0.6795 0.1035 0.1407 0.054 Uiso 1 1 calc R
C10 C 0.1316(3) 0.13418(18) 0.0393(2) 0.0223(7) Uani 1 1 d .
H10 H 0.1566 0.1799 0.0610 0.027 Uiso 1 1 calc R
C11 C 0.0004(3) 0.1147(2) 0.0765(3) 0.0359(9) Uani 1 1 d .
H11A H -0.0227 0.0684 0.0600 0.054 Uiso 1 1 calc R
H11B H -0.0689 0.1455 0.0557 0.054 Uiso 1 1 calc R
H11C H 0.0089 0.1176 0.1375 0.054 Uiso 1 1 calc R
C12 C 0.1148(4) 0.1390(2) -0.0560(2) 0.0350(9) Uani 1 1 d .
H12A H 0.2009 0.1466 -0.0797 0.053 Uiso 1 1 calc R
H12B H 0.0557 0.1765 -0.0711 0.053 Uiso 1 1 calc R
H12C H 0.0770 0.0969 -0.0782 0.053 Uiso 1 1 calc R
C13 C 0.2637(3) 0.38198(15) 0.14684(18) 0.0136(6) Uani 1 1 d .
C14 C 0.3536(3) 0.43530(15) 0.13831(18) 0.0145(6) Uani 1 1 d .
C15 C 0.3216(3) 0.48712(17) 0.0825(2) 0.0191(7) Uani 1 1 d .
H15 H 0.3803 0.5241 0.0775 0.023 Uiso 1 1 calc R
C16 C 0.2057(3) 0.48549(17) 0.03409(19) 0.0199(7) Uani 1 1 d .
H16 H 0.1849 0.5213 -0.0036 0.024 Uiso 1 1 calc R
C17 C 0.1196(3) 0.43165(17) 0.0405(2) 0.0196(7) Uani 1 1 d .
H17 H 0.0415 0.4303 0.0057 0.024 Uiso 1 1 calc R
C18 C 0.1456(3) 0.37958(16) 0.09691(18) 0.0153(6) Uani 1 1 d .
C19 C 0.4858(3) 0.43676(16) 0.1870(2) 0.0174(7) Uani 1 1 d .
H19 H 0.4957 0.3930 0.2175 0.021 Uiso 1 1 calc R
C20 C 0.4911(3) 0.49321(17) 0.2521(2) 0.0227(7) Uani 1 1 d .
H20A H 0.4887 0.5370 0.2238 0.034 Uiso 1 1 calc R
H20B H 0.5728 0.4894 0.2867 0.034 Uiso 1 1 calc R
H20C H 0.4152 0.4894 0.2875 0.034 Uiso 1 1 calc R
C21 C 0.6012(3) 0.44279(18) 0.1289(2) 0.0246(8) Uani 1 1 d .
H21A H 0.5961 0.4064 0.0876 0.037 Uiso 1 1 calc R
H21B H 0.6846 0.4395 0.1618 0.037 Uiso 1 1 calc R
H21C H 0.5967 0.4864 0.1002 0.037 Uiso 1 1 calc R
C22 C 0.0503(3) 0.32085(17) 0.1062(2) 0.0201(7) Uani 1 1 d .
H22 H 0.1046 0.2793 0.1155 0.024 Uiso 1 1 calc R
C23 C -0.0347(3) 0.32930(18) 0.1824(2) 0.0260(8) Uani 1 1 d .
H23A H 0.0226 0.3364 0.2324 0.039 Uiso 1 1 calc R
H23B H -0.0878 0.2886 0.1895 0.039 Uiso 1 1 calc R
H23C H -0.0930 0.3683 0.1739 0.039 Uiso 1 1 calc R
C24 C -0.0393(3) 0.30860(19) 0.0285(2) 0.0325(9) Uani 1 1 d .
H24A H -0.1009 0.3464 0.0209 0.049 Uiso 1 1 calc R
H24B H -0.0889 0.2667 0.0354 0.049 Uiso 1 1 calc R
H24C H 0.0145 0.3048 -0.0206 0.049 Uiso 1 1 calc R
C25 C 0.2301(3) 0.14643(17) 0.25938(19) 0.0199(7) Uani 1 1 d .
H25A H 0.2107 0.0977 0.2635 0.024 Uiso 1 1 calc R
H25B H 0.1451 0.1708 0.2539 0.024 Uiso 1 1 calc R
C26 C 0.3046(3) 0.16923(16) 0.33820(19) 0.0190(7) Uani 1 1 d .
H26A H 0.2456 0.1684 0.3858 0.023 Uiso 1 1 calc R
H26B H 0.3796 0.1385 0.3510 0.023 Uiso 1 1 calc R
C27 C 0.2558(3) 0.28878(16) 0.34670(19) 0.0184(7) Uani 1 1 d .
H27A H 0.2640 0.2998 0.4069 0.022 Uiso 1 1 calc R
H27B H 0.1652 0.2725 0.3334 0.022 Uiso 1 1 calc R
C28 C 0.2853(3) 0.34988(16) 0.29487(18) 0.0162(6) Uani 1 1 d .
H28A H 0.2170 0.3848 0.3019 0.019 Uiso 1 1 calc R
H28B H 0.3719 0.3690 0.3129 0.019 Uiso 1 1 calc R
C29 C 0.6082(3) 0.25677(18) 0.2017(2) 0.0233(7) Uani 1 1 d .
H29A H 0.6318 0.2668 0.2603 0.035 Uiso 1 1 calc R
H29B H 0.6390 0.2933 0.1662 0.035 Uiso 1 1 calc R
H29C H 0.6497 0.2143 0.1858 0.035 Uiso 1 1 calc R
C30 C 0.3758(4) 0.31359(19) -0.0907(2) 0.0260(8) Uani 1 1 d .
O2 O 0.3781(2) 0.25710(12) 0.05241(13) 0.0201(5) Uani 1 1 d .
O3 O 0.4617(3) 0.19231(12) -0.06273(15) 0.0308(6) Uani 1 1 d .
O4 O 0.5900(2) 0.28624(13) -0.00333(14) 0.0282(6) Uani 1 1 d .
S2 S 0.46474(8) 0.25542(4) -0.02014(5) 0.01935(16) Uani 1 1 d .
F1 F 0.3807(2) 0.37576(11) -0.06120(14) 0.0394(6) Uani 1 1 d .
F2 F 0.2506(2) 0.29607(13) -0.10230(13) 0.0391(6) Uani 1 1 d .
F3 F 0.4307(2) 0.31332(12) -0.16496(12) 0.0406(6) Uani 1 1 d .

loop_
_atom_site_aniso_label
_atom_site_aniso_U_11
_atom_site_aniso_U_22
_atom_site_aniso_U_33
_atom_site_aniso_U_23
_atom_site_aniso_U_13
_atom_site_aniso_U_12
Sn1 0.01022(9) 0.01381(10) 0.01187(10) 0.00074(9) 0.00045(7) -0.00058(9)
N1 0.0153(13) 0.0126(13) 0.0143(13) -0.0017(10) 0.0027(10) -0.0049(10)
N2 0.0144(12) 0.0143(13) 0.0103(12) 0.0002(10) 0.0011(10) -0.0001(10)
O1 0.0160(10) 0.0138(11) 0.0156(10) 0.0017(8) 0.0011(8) -0.0012(8)
C1 0.0191(16) 0.0114(15) 0.0182(16) -0.0002(12) 0.0054(13) -0.0033(12)
C2 0.0211(16) 0.0197(17) 0.0149(15) 0.0025(13) 0.0039(13) -0.0024(13)
C3 0.0280(18) 0.0184(17) 0.0238(18) 0.0038(14) 0.0066(14) 0.0015(14)
C4 0.039(2) 0.0203(18) 0.0260(19) -0.0098(15) 0.0121(16) -0.0071(16)
C5 0.0293(19) 0.0252(19) 0.0222(18) -0.0033(14) 0.0005(15) -0.0124(15)
C6 0.0216(17) 0.0226(18) 0.0176(16) -0.0024(13) 0.0012(13) -0.0056(13)
C7 0.0187(16) 0.0245(18) 0.0186(16) 0.0015(14) -0.0024(13) 0.0084(13)
C8 0.056(3) 0.027(2) 0.028(2) 0.0056(17) -0.0081(19) 0.0073(19)
C9 0.0212(19) 0.048(3) 0.038(2) -0.0137(19) -0.0003(16) 0.0066(17)
C10 0.0217(17) 0.0232(18) 0.0214(17) -0.0024(14) -0.0041(14) -0.0038(14)
C11 0.0229(19) 0.043(2) 0.042(2) 0.0120(19) 0.0000(17) -0.0028(17)
C12 0.040(2) 0.041(2) 0.0234(19) -0.0025(17) -0.0099(17) -0.0023(18)
C13 0.0140(14) 0.0150(15) 0.0119(14) -0.0002(12) 0.0015(12) 0.0022(12)
C14 0.0123(14) 0.0169(16) 0.0145(15) 0.0002(12) 0.0019(12) 0.0007(12)
C15 0.0174(16) 0.0184(17) 0.0220(17) 0.0018(13) 0.0060(13) 0.0012(13)
C16 0.0209(17) 0.0240(18) 0.0152(16) 0.0089(13) 0.0059(13) 0.0106(13)
C17 0.0163(16) 0.0245(18) 0.0179(16) 0.0004(13) 0.0000(13) 0.0069(13)
C18 0.0140(15) 0.0193(16) 0.0126(15) -0.0017(12) 0.0015(12) 0.0035(12)
C19 0.0126(15) 0.0159(16) 0.0236(17) 0.0034(13) -0.0014(13) -0.0004(12)
C20 0.0185(16) 0.0194(17) 0.0298(19) -0.0001(14) -0.0022(14) -0.0011(13)
C21 0.0157(16) 0.0256(19) 0.033(2) 0.0033(15) 0.0045(14) -0.0009(13)
C22 0.0153(15) 0.0209(17) 0.0236(17) -0.0021(14) -0.0055(13) 0.0011(13)
C23 0.0176(17) 0.0255(19) 0.035(2) 0.0002(16) 0.0019(15) -0.0045(14)
C24 0.0243(19) 0.034(2) 0.038(2) -0.0057(17) -0.0152(17) -0.0033(16)
C25 0.0215(17) 0.0201(17) 0.0187(16) -0.0006(13) 0.0064(13) -0.0079(13)
C26 0.0269(17) 0.0169(16) 0.0136(15) 0.0017(13) 0.0054(13) -0.0013(13)
C27 0.0209(16) 0.0210(17) 0.0135(15) -0.0010(13) 0.0036(12) 0.0001(13)
C28 0.0188(16) 0.0187(16) 0.0110(15) -0.0032(12) 0.0008(12) 0.0013(12)
C29 0.0141(14) 0.0250(18) 0.0305(18) 0.0063(15) -0.0024(13) -0.0005(14)
C30 0.0291(19) 0.031(2) 0.0190(17) 0.0010(15) 0.0068(14) 0.0024(15)
O2 0.0198(11) 0.0278(13) 0.0130(10) 0.0027(10) 0.0034(8) 0.0000(10)
O3 0.0409(15) 0.0240(14) 0.0281(14) -0.0052(11) 0.0083(12) 0.0012(11)
O4 0.0202(12) 0.0451(16) 0.0198(12) -0.0044(11) 0.0076(10) -0.0045(11)
S2 0.0212(4) 0.0228(4) 0.0144(4) -0.0005(3) 0.0048(3) 0.0008(3)
F1 0.0561(15) 0.0246(12) 0.0383(13) 0.0055(10) 0.0124(11) 0.0077(10)
F2 0.0272(12) 0.0627(16) 0.0269(12) 0.0081(11) -0.0038(9) 0.0038(11)
F3 0.0480(14) 0.0574(16) 0.0174(11) 0.0110(10) 0.0144(10) 0.0124(12)

loop_
_atom_type_symbol
_atom_type_description
_atom_type_scat_dispersion_real
_atom_type_scat_dispersion_imag
_atom_type_scat_source
C C 0.0033 0.0016 'International Tables Vol C Tables 4.2.6.8 and 6.1.1.4'
H H 0.0000 0.0000 'International Tables Vol C Tables 4.2.6.8 and 6.1.1.4'
N N 0.0061 0.0033 'International Tables Vol C Tables 4.2.6.8 and 6.1.1.4'
O O 0.0106 0.0060 'International Tables Vol C Tables 4.2.6.8 and 6.1.1.4'
F F 0.0171 0.0103 'International Tables Vol C Tables 4.2.6.8 and 6.1.1.4'
S S 0.1246 0.1234 'International Tables Vol C Tables 4.2.6.8 and 6.1.1.4'
Sn Sn -0.6537 1.4246 'International Tables Vol C Tables 4.2.6.8 and 6.1.1.4'

loop_
_geom_angle_atom_site_label_1
_geom_angle_atom_site_label_2
_geom_angle_atom_site_label_3
_geom_angle
N1 Sn1 N2 114.86(10)
N1 Sn1 C29 123.33(12)
N2 Sn1 C29 119.21(12)
N1 Sn1 O2 92.01(9)
N2 Sn1 O2 93.53(9)
C29 Sn1 O2 100.20(11)
N1 Sn1 O1 78.89(9)
N2 Sn1 O1 76.22(8)
C29 Sn1 O1 98.20(11)
O2 Sn1 O1 161.55(8)
C1 N1 C25 115.0(2)
C1 N1 Sn1 128.48(19)
C25 N1 Sn1 114.15(19)
C13 N2 C28 115.5(2)
C13 N2 Sn1 123.01(19)
C28 N2 Sn1 114.56(18)
C26 O1 C27 112.5(2)
C26 O1 Sn1 107.65(16)
C27 O1 Sn1 109.32(16)
C6 C1 C2 119.9(3)
C6 C1 N1 119.1(3)
C2 C1 N1 120.8(3)
C3 C2 C1 118.7(3)
C3 C2 C7 118.6(3)
C1 C2 C7 122.7(3)
C4 C3 C2 121.5(3)
C4 C3 H3 119.3
C2 C3 H3 119.3
C3 C4 C5 119.3(3)
C3 C4 H4 120.3
C5 C4 H4 120.3
C4 C5 C6 121.5(3)
C4 C5 H5 119.3
C6 C5 H5 119.3
C5 C6 C1 118.9(3)
C5 C6 C10 119.8(3)
C1 C6 C10 121.3(3)
C2 C7 C8 111.4(3)
C2 C7 C9 111.4(3)
C8 C7 C9 111.0(3)
C2 C7 H7 107.6
C8 C7 H7 107.6
C9 C7 H7 107.6
C7 C8 H8A 109.5
C7 C8 H8B 109.5
H8A C8 H8B 109.5
C7 C8 H8C 109.5
H8A C8 H8C 109.5
H8B C8 H8C 109.5
C7 C9 H9A 109.5
C7 C9 H9B 109.5
H9A C9 H9B 109.5
C7 C9 H9C 109.5
H9A C9 H9C 109.5
H9B C9 H9C 109.5
C6 C10 C12 112.5(3)
C6 C10 C11 110.9(3)
C12 C10 C11 110.0(3)
C6 C10 H10 107.8
C12 C10 H10 107.8
C11 C10 H10 107.8
C10 C11 H11A 109.5
C10 C11 H11B 109.5
H11A C11 H11B 109.5
C10 C11 H11C 109.5
H11A C11 H11C 109.5
H11B C11 H11C 109.5
C10 C12 H12A 109.5
C10 C12 H12B 109.5
H12A C12 H12B 109.5
C10 C12 H12C 109.5
H12A C12 H12C 109.5
H12B C12 H12C 109.5
C14 C13 C18 120.5(3)
C14 C13 N2 121.8(3)
C18 C13 N2 117.7(3)
C15 C14 C13 118.9(3)
C15 C14 C19 119.4(3)
C13 C14 C19 121.7(3)
C16 C15 C14 120.8(3)
C16 C15 H15 119.6
C14 C15 H15 119.6
C15 C16 C17 120.0(3)
C15 C16 H16 120.0
C17 C16 H16 120.0
C16 C17 C18 121.2(3)
C16 C17 H17 119.4
C18 C17 H17 119.4
C17 C18 C13 118.4(3)
C17 C18 C22 121.9(3)
C13 C18 C22 119.8(3)
C14 C19 C20 111.6(3)
C14 C19 C21 111.8(3)
C20 C19 C21 110.6(3)
C14 C19 H19 107.6
C20 C19 H19 107.6
C21 C19 H19 107.6
C19 C20 H20A 109.5
C19 C20 H20B 109.5
H20A C20 H20B 109.5
C19 C20 H20C 109.5
H20A C20 H20C 109.5
H20B C20 H20C 109.5
C19 C21 H21A 109.5
C19 C21 H21B 109.5
H21A C21 H21B 109.5
C19 C21 H21C 109.5
H21A C21 H21C 109.5
H21B C21 H21C 109.5
C18 C22 C24 113.5(3)
C18 C22 C23 112.0(3)
C24 C22 C23 109.3(3)
C18 C22 H22 107.2
C24 C22 H22 107.2
C23 C22 H22 107.2
C22 C23 H23A 109.5
C22 C23 H23B 109.5
H23A C23 H23B 109.5
C22 C23 H23C 109.5
H23A C23 H23C 109.5
H23B C23 H23C 109.5
C22 C24 H24A 109.5
C22 C24 H24B 109.5
H24A C24 H24B 109.5
C22 C24 H24C 109.5
H24A C24 H24C 109.5
H24B C24 H24C 109.5
N1 C25 C26 111.6(2)
N1 C25 H25A 109.3
C26 C25 H25A 109.3
N1 C25 H25B 109.3
C26 C25 H25B 109.3
H25A C25 H25B 108.0
O1 C26 C25 108.8(2)
O1 C26 H26A 109.9
C25 C26 H26A 109.9
O1 C26 H26B 109.9
C25 C26 H26B 109.9
H26A C26 H26B 108.3
O1 C27 C28 106.4(2)
O1 C27 H27A 110.4
C28 C27 H27A 110.4
O1 C27 H27B 110.4
C28 C27 H27B 110.4
H27A C27 H27B 108.6
N2 C28 C27 108.2(2)
N2 C28 H28A 110.1
C27 C28 H28A 110.1
N2 C28 H28B 110.1
C27 C28 H28B 110.1
H28A C28 H28B 108.4
Sn1 C29 H29A 109.5
Sn1 C29 H29B 109.5
H29A C29 H29B 109.5
Sn1 C29 H29C 109.5
H29A C29 H29C 109.5
H29B C29 H29C 109.5
F1 C30 F2 108.5(3)
F1 C30 F3 108.2(3)
F2 C30 F3 108.0(3)
F1 C30 S2 111.0(2)
F2 C30 S2 111.5(2)
F3 C30 S2 109.5(2)
S2 O2 Sn1 137.15(13)
O3 S2 O4 117.85(15)
O3 S2 O2 113.13(15)
O4 S2 O2 113.28(13)
O3 S2 C30 105.00(16)
O4 S2 C30 105.00(16)
O2 S2 C30 100.16(14)

loop_
_geom_bond_atom_site_label_1
_geom_bond_atom_site_label_2
_geom_bond_distance
Sn1 N1 2.012(2)
Sn1 N2 2.025(2)
Sn1 C29 2.113(3)
Sn1 O2 2.148(2)
Sn1 O1 2.325(2)
N1 C1 1.435(4)
N1 C25 1.471(4)
N2 C13 1.439(4)
N2 C28 1.466(4)
O1 C26 1.453(4)
O1 C27 1.467(4)
C1 C6 1.407(4)
C1 C2 1.412(4)
C2 C3 1.398(5)
C2 C7 1.518(4)
C3 C4 1.376(5)
C3 H3 0.9500
C4 C5 1.386(5)
C4 H4 0.9500
C5 C6 1.390(5)
C5 H5 0.9500
C6 C10 1.528(5)
C7 C8 1.526(5)
C7 C9 1.531(5)
C7 H7 1.0000
C8 H8A 0.9800
C8 H8B 0.9800
C8 H8C 0.9800
C9 H9A 0.9800
C9 H9B 0.9800
C9 H9C 0.9800
C10 C12 1.533(5)
C10 C11 1.533(5)
C10 H10 1.0000
C11 H11A 0.9800
C11 H11B 0.9800
C11 H11C 0.9800
C12 H12A 0.9800
C12 H12B 0.9800
C12 H12C 0.9800
C13 C14 1.408(4)
C13 C18 1.413(4)
C14 C15 1.392(4)
C14 C19 1.522(4)
C15 C16 1.381(4)
C15 H15 0.9500
C16 C17 1.387(5)
C16 H16 0.9500
C17 C18 1.390(4)
C17 H17 0.9500
C18 C22 1.526(4)
C19 C20 1.530(4)
C19 C21 1.532(4)
C19 H19 1.0000
C20 H20A 0.9800
C20 H20B 0.9800
C20 H20C 0.9800
C21 H21A 0.9800
C21 H21B 0.9800
C21 H21C 0.9800
C22 C24 1.529(4)
C22 C23 1.534(5)
C22 H22 1.0000
C23 H23A 0.9800
C23 H23B 0.9800
C23 H23C 0.9800
C24 H24A 0.9800
C24 H24B 0.9800
C24 H24C 0.9800
C25 C26 1.513(4)
C25 H25A 0.9900
C25 H25B 0.9900
C26 H26A 0.9900
C26 H26B 0.9900
C27 C28 1.507(4)
C27 H27A 0.9900
C27 H27B 0.9900
C28 H28A 0.9900
C28 H28B 0.9900
C29 H29A 0.9800
C29 H29B 0.9800
C29 H29C 0.9800
C30 F1 1.321(4)
C30 F2 1.323(4)
C30 F3 1.337(4)
C30 S2 1.827(4)
O2 S2 1.488(2)
O3 S2 1.426(3)
O4 S2 1.426(2)

loop_
_geom_torsion_atom_site_label_1
_geom_torsion_atom_site_label_2
_geom_torsion_atom_site_label_3
_geom_torsion_atom_site_label_4
_geom_torsion
N2 Sn1 N1 C1 145.6(2)
C29 Sn1 N1 C1 -52.8(3)
O2 Sn1 N1 C1 50.8(3)
O1 Sn1 N1 C1 -145.4(3)
N2 Sn1 N1 C25 -52.8(2)
C29 Sn1 N1 C25 108.7(2)
O2 Sn1 N1 C25 -147.7(2)
O1 Sn1 N1 C25 16.1(2)
N1 Sn1 N2 C13 -116.6(2)
C29 Sn1 N2 C13 81.0(2)
O2 Sn1 N2 C13 -22.8(2)
O1 Sn1 N2 C13 172.8(2)
N1 Sn1 N2 C28 93.8(2)
C29 Sn1 N2 C28 -68.5(2)
O2 Sn1 N2 C28 -172.3(2)
O1 Sn1 N2 C28 23.24(19)
N1 Sn1 O1 C26 10.28(18)
N2 Sn1 O1 C26 129.58(19)
C29 Sn1 O1 C26 -112.23(19)
O2 Sn1 O1 C26 71.9(3)
N1 Sn1 O1 C27 -112.17(19)
N2 Sn1 O1 C27 7.13(18)
C29 Sn1 O1 C27 125.32(19)
O2 Sn1 O1 C27 -50.5(3)
C25 N1 C1 C6 93.0(3)
Sn1 N1 C1 C6 -105.6(3)
C25 N1 C1 C2 -82.8(4)
Sn1 N1 C1 C2 78.6(4)
C6 C1 C2 C3 -5.0(5)
N1 C1 C2 C3 170.8(3)
C6 C1 C2 C7 175.0(3)
N1 C1 C2 C7 -9.2(5)
C1 C2 C3 C4 1.6(5)
C7 C2 C3 C4 -178.4(3)
C2 C3 C4 C5 2.1(5)
C3 C4 C5 C6 -2.5(5)
C4 C5 C6 C1 -0.9(5)
C4 C5 C6 C10 179.5(3)
C2 C1 C6 C5 4.6(5)
N1 C1 C6 C5 -171.2(3)
C2 C1 C6 C10 -175.8(3)
N1 C1 C6 C10 8.3(4)
C3 C2 C7 C8 -66.0(4)
C1 C2 C7 C8 114.1(4)
C3 C2 C7 C9 58.5(4)
C1 C2 C7 C9 -121.4(3)
C5 C6 C10 C12 -41.8(4)
C1 C6 C10 C12 138.6(3)
C5 C6 C10 C11 81.8(4)
C1 C6 C10 C11 -97.7(4)
C28 N2 C13 C14 66.0(4)
Sn1 N2 C13 C14 -83.2(3)
C28 N2 C13 C18 -112.7(3)
Sn1 N2 C13 C18 98.0(3)
C18 C13 C14 C15 2.7(4)
N2 C13 C14 C15 -176.0(3)
C18 C13 C14 C19 -175.8(3)
N2 C13 C14 C19 5.5(4)
C13 C14 C15 C16 -2.0(5)
C19 C14 C15 C16 176.5(3)
C14 C15 C16 C17 -0.3(5)
C15 C16 C17 C18 2.0(5)
C16 C17 C18 C13 -1.2(5)
C16 C17 C18 C22 178.5(3)
C14 C13 C18 C17 -1.1(4)
N2 C13 C18 C17 177.7(3)
C14 C13 C18 C22 179.1(3)
N2 C13 C18 C22 -2.1(4)
C15 C14 C19 C20 69.6(4)
C13 C14 C19 C20 -111.9(3)
C15 C14 C19 C21 -54.7(4)
C13 C14 C19 C21 123.7(3)
C17 C18 C22 C24 24.1(4)
C13 C18 C22 C24 -156.2(3)
C17 C18 C22 C23 -100.4(3)
C13 C18 C22 C23 79.4(4)
C1 N1 C25 C26 123.3(3)
Sn1 N1 C25 C26 -40.8(3)
C27 O1 C26 C25 87.5(3)
Sn1 O1 C26 C25 -33.0(3)
N1 C25 C26 O1 49.0(3)
C26 O1 C27 C28 -153.3(2)
Sn1 O1 C27 C28 -33.8(3)
C13 N2 C28 C27 157.5(2)
Sn1 N2 C28 C27 -50.6(3)
O1 C27 C28 N2 53.7(3)
N1 Sn1 O2 S2 -111.4(2)
N2 Sn1 O2 S2 133.5(2)
C29 Sn1 O2 S2 13.0(2)
O1 Sn1 O2 S2 -171.18(17)
Sn1 O2 S2 O3 100.4(2)
Sn1 O2 S2 O4 -37.1(3)
Sn1 O2 S2 C30 -148.4(2)
F1 C30 S2 O3 -174.9(2)
F2 C30 S2 O3 64.0(3)
F3 C30 S2 O3 -55.5(3)
F1 C30 S2 O4 -50.0(3)
F2 C30 S2 O4 -171.1(2)
F3 C30 S2 O4 69.4(3)
F1 C30 S2 O2 67.7(3)
F2 C30 S2 O2 -53.4(3)
F3 C30 S2 O2 -173.0(2)
